data_4020688
loop_
_publ_author_name
'Elizabeth J. Grayson'
'Sarah J. Ward'
'Alison L. Hall'
'Phillip M. Rendle'
'David P. Gamblin'
'Andrei S. Batsanov'
'Benjamin G. Davis'

_publ_section_title
;
 Glycosyl Disulfides: Novel Glycosylating Reagents
 with Flexible Aglycon Alteration
;
_journal_name_full 'Journal of Organic Chemistry'
_journal_page_first 9740
_journal_page_last 9754
_journal_paper_doi 10.1021/jo051374j
_journal_volume 70
_journal_year 2005
_chemical_absolute_configuration ad
_chemical_formula_moiety ' C16 H24 O9 S2 '
_chemical_formula_sum 'C16 H24 O9 S2'
_chemical_formula_weight 424.48
_space_group_IT_number 4
_symmetry_cell_setting monoclinic
_symmetry_space_group_name_Hall 'P 2yb'
_symmetry_space_group_name_H-M 'P 1 21 1'
_cell_angle_alpha 90
_cell_angle_beta 94.7012(5)
_cell_angle_gamma 90
_cell_formula_units_Z 6
_cell_length_a 10.3524(2)
_cell_length_b 9.7016(2)
_cell_length_c 31.2564(5)
_cell_measurement_temperature 150
_cell_volume 3128.7
_diffrn_ambient_temperature 150
_exptl_crystal_density_diffrn 1.352
_cod_depositor_comments
;
The following automatic conversions were performed:
'_symmetry_cell_setting' value 'Monoclinic' changed to 'monoclinic'
according to '/home/saulius/struct/CIF-dictionaries/cif_core.dic'
dictionary named 'cif_core.dic' version 2.4.1 from 2010-06-29.

Automatic conversion script
Id: cif_fix_enum 1527 2010-12-29 10:47:43Z saulius 
;
_cod_original_sg_symbol_H-M 'P 21'
_cod_original_formula_sum ' C16 H24 O9 S2 '
_cod_database_code 4020688

loop_
_symmetry_equiv_pos_as_xyz
x,y,z
-x,y+1/2,-z

loop_
_atom_site_label
_atom_site_fract_x
_atom_site_fract_y
_atom_site_fract_z
_atom_site_U_iso_or_equiv
_atom_site_occupancy
_atom_site_adp_type
C1 0.1423(3) 0.5978(4) 0.26877(11) 0.0301 1.0000 Uani
C2 0.0599(3) 0.5437(4) 0.30347(11) 0.0270 1.0000 Uani
C3 0.1356(3) 0.4398(4) 0.33260(11) 0.0281 1.0000 Uani
C4 0.2025(3) 0.3320(3) 0.30700(11) 0.0243 1.0000 Uani
C5 0.2837(3) 0.4046(4) 0.27572(11) 0.0281 1.0000 Uani
O1 0.2024(2) 0.4893(2) 0.24737(8) 0.0305 1.0000 Uani
S1 0.04743(11) 0.6969(1) 0.22829(3) 0.0392 1.0000 Uani
S2 -0.0879(1) 0.55963(11) 0.20397(3) 0.0416 1.0000 Uani
C6 -0.0066(4) 0.4725(5) 0.16226(14) 0.0490 1.0000 Uani
C7 -0.1044(5) 0.3744(6) 0.13922(18) 0.0656 1.0000 Uani
O2 0.0341(2) 0.6591(2) 0.33055(8) 0.0344 1.0000 Uani
C8 -0.0908(4) 0.6947(4) 0.33532(14) 0.0412 1.0000 Uani
O3 -0.1816(3) 0.6360(4) 0.31650(13) 0.0659 1.0000 Uani
C9 -0.0966(5) 0.8117(4) 0.36603(16) 0.0490 1.0000 Uani
O4 0.0425(2) 0.3769(3) 0.35833(7) 0.0280 1.0000 Uani
C10 0.0934(4) 0.3134(4) 0.39472(11) 0.0326 1.0000 Uani
O5 0.2072(3) 0.3186(3) 0.40665(8) 0.0392 1.0000 Uani
C11 -0.0078(4) 0.2367(4) 0.41591(12) 0.0401 1.0000 Uani
O6 0.1083(2) 0.2474(2) 0.28278(7) 0.0275 1.0000 Uani
C12 0.0760(3) 0.1263(4) 0.30055(11) 0.0282 1.0000 Uani
O7 0.1187(2) 0.0875(3) 0.33525(8) 0.0338 1.0000 Uani
C13 -0.0205(4) 0.0492(4) 0.27112(13) 0.0389 1.0000 Uani
C14 0.3530(3) 0.3060(4) 0.24790(12) 0.0318 1.0000 Uani
O8 0.4472(2) 0.3836(3) 0.22626(8) 0.0344 1.0000 Uani
C15 0.4304(4) 0.3908(5) 0.18324(12) 0.0392 1.0000 Uani
O9 0.3449(3) 0.3346(4) 0.1621(1) 0.0648 1.0000 Uani
C16 0.5334(5) 0.4791(6) 0.16618(15) 0.0602 1.0000 Uani
C17 0.3707(4) -0.1684(4) 0.06784(15) 0.0490 1.0000 Uani
C18 0.2856(4) -0.1111(4) 0.02994(13) 0.0378 1.0000 Uani
C19 0.3533(4) -0.0034(4) 0.00477(13) 0.0366 1.0000 Uani
C20 0.4235(4) 0.1015(4) 0.03398(12) 0.0369 1.0000 Uani
C21 0.5082(4) 0.0266(4) 0.06841(14) 0.0421 1.0000 Uani
O10 0.4314(3) -0.0602(3) 0.09296(9) 0.0426 1.0000 Uani
S3 0.28057(16) -0.27047(13) 0.10397(5) 0.0719 1.0000 Uani
S4 0.13452(13) -0.14245(15) 0.11767(4) 0.0594 1.0000 Uani
C22 0.2018(6) -0.0315(7) 0.16113(15) 0.0739 1.0000 Uani
C23 0.1066(6) 0.0902(7) 0.1638(2) 0.0803 1.0000 Uani
O11 0.2551(3) -0.2266(3) 0.0011(1) 0.0434 1.0000 Uani
C24 0.1296(4) -0.2655(4) -0.00553(12) 0.0391 1.0000 Uani
O12 0.0422(3) -0.2073(3) 0.0097(1) 0.0511 1.0000 Uani
C25 0.1147(4) -0.3889(5) -0.03405(14) 0.0484 1.0000 Uani
O13 0.2532(2) 0.0634(3) -0.02242(8) 0.0372 1.0000 Uani
C26 0.2890(4) 0.1220(5) -0.05882(12) 0.0412 1.0000 Uani
O14 0.3949(3) 0.1077(4) -0.0711(1) 0.0586 1.0000 Uani
C27 0.1827(5) 0.2053(5) -0.08027(14) 0.0538 1.0000 Uani
O15 0.3312(2) 0.1812(3) 0.05542(8) 0.0332 1.0000 Uani
C28 0.3001(4) 0.3074(4) 0.03965(12) 0.0354 1.0000 Uani
O16 0.3489(3) 0.3574(3) 0.0095(1) 0.0524 1.0000 Uani
C29 0.1983(4) 0.3727(4) 0.06422(13) 0.0438 1.0000 Uani
C30 0.5796(4) 0.1238(5) 0.10028(14) 0.0471 1.0000 Uani
O17 0.6741(3) 0.0431(4) 0.1260(1) 0.0530 1.0000 Uani
C31 0.6639(5) 0.0288(5) 0.16754(16) 0.0529 1.0000 Uani
O18 0.5891(5) 0.0951(5) 0.18649(12) 0.0986 1.0000 Uani
C32 0.7487(5) -0.0828(6) 0.18684(17) 0.0613 1.0000 Uani
C33 0.4906(3) 0.1457(4) 0.41132(11) 0.0301 1.0000 Uani
C34 0.5343(3) 0.0798(4) 0.3707(1) 0.0272 1.0000 Uani
C35 0.4271(3) -0.0057(4) 0.34757(11) 0.0275 1.0000 Uani
C36 0.3661(3) -0.1034(3) 0.37817(11) 0.0267 1.0000 Uani
C37 0.3230(3) -0.0214(4) 0.41588(12) 0.0306 1.0000 Uani
O19 0.4331(2) 0.0467(3) 0.43729(7) 0.0277 1.0000 Uani
S5 0.6218(1) 0.22458(12) 0.44449(3) 0.0416 1.0000 Uani
S6 0.74795(9) 0.06614(14) 0.45718(3) 0.0508 1.0000 Uani
C38 0.6807(7) -0.0591(7) 0.4952(2) 0.0393(9) 0.604(7) Uiso
C39 0.6336(7) 0.0214(7) 0.5329(2) 0.0414(12) 0.604(7) Uiso
C138 0.674(1) -0.0084(9) 0.5038(3) 0.035(1) 0.396(7) Uiso
C139 0.6697(9) -0.1611(9) 0.4934(3) 0.0363(13) 0.396(7) Uiso
O20 0.5632(2) 0.1907(3) 0.34201(8) 0.0319 1.0000 Uani
C40 0.6858(4) 0.1954(4) 0.32876(12) 0.0347 1.0000 Uani
O21 0.7689(3) 0.1151(3) 0.3405(1) 0.0525 1.0000 Uani
C41 0.7001(4) 0.3140(5) 0.29927(15) 0.0514 1.0000 Uani
O22 0.4872(2) -0.0826(3) 0.31486(8) 0.0342 1.0000 Uani
C42 0.4086(4) -0.1187(4) 0.27980(12) 0.0394 1.0000 Uani
O23 0.2977(3) -0.0816(4) 0.27385(9) 0.0513 1.0000 Uani
C43 0.4784(5) -0.2093(5) 0.25069(15) 0.0558 1.0000 Uani
O24 0.4635(2) -0.2017(2) 0.39483(8) 0.0294 1.0000 Uani
C44 0.4681(4) -0.3251(4) 0.37488(13) 0.0355 1.0000 Uani
O25 0.3904(3) -0.3594(3) 0.3461(1) 0.0449 1.0000 Uani
C45 0.5823(5) -0.4058(5) 0.39216(16) 0.0552 1.0000 Uani
C46 0.2659(4) -0.1108(4) 0.44871(12) 0.0363 1.0000 Uani
O26 0.2229(3) -0.0233(3) 0.48220(8) 0.0396 1.0000 Uani
C47 0.1024(4) -0.0439(4) 0.49394(11) 0.0315 1.0000 Uani
O27 0.0279(3) -0.1252(3) 0.47721(11) 0.0524 1.0000 Uani
C48 0.0759(4) 0.0501(5) 0.53020(13) 0.0431 1.0000 Uani
H11 0.2093 0.6579 0.2842 0.0359 1.0000 Uiso
H21 -0.0198 0.4994 0.2894 0.0323 1.0000 Uiso
H31 0.2062 0.4870 0.3508 0.0340 1.0000 Uiso
H41 0.2575 0.2727 0.3273 0.0289 1.0000 Uiso
H51 0.3497 0.4595 0.2936 0.0338 1.0000 Uiso
H61 0.0235 0.5416 0.1415 0.0582 1.0000 Uiso
H62 0.0695 0.4195 0.1753 0.0582 1.0000 Uiso
H71 -0.0625 0.3247 0.1160 0.0780 1.0000 Uiso
H72 -0.1804 0.4282 0.1264 0.0780 1.0000 Uiso
H73 -0.1344 0.3061 0.1602 0.0780 1.0000 Uiso
H91 -0.0066 0.8395 0.3766 0.0598 1.0000 Uiso
H92 -0.1452 0.7824 0.3909 0.0598 1.0000 Uiso
H93 -0.1419 0.8915 0.3512 0.0598 1.0000 Uiso
H111 -0.0936 0.2501 0.3993 0.0486 1.0000 Uiso
H112 -0.0123 0.2722 0.4458 0.0486 1.0000 Uiso
H113 0.0143 0.1364 0.4169 0.0486 1.0000 Uiso
H131 -0.0403 0.1036 0.2442 0.0468 1.0000 Uiso
H132 -0.1020 0.0351 0.2857 0.0468 1.0000 Uiso
H133 0.0164 -0.0423 0.2639 0.0468 1.0000 Uiso
H141 0.3977 0.2329 0.2662 0.0384 1.0000 Uiso
H142 0.2893 0.2621 0.2263 0.0384 1.0000 Uiso
H161 0.5930 0.5137 0.1906 0.0736 1.0000 Uiso
H162 0.4920 0.5590 0.1502 0.0736 1.0000 Uiso
H163 0.5837 0.4233 0.1464 0.0736 1.0000 Uiso
H171 0.4360 -0.2278 0.0548 0.0575 1.0000 Uiso
H181 0.2080 -0.0666 0.0412 0.0450 1.0000 Uiso
H191 0.4203 -0.0474 -0.0121 0.0437 1.0000 Uiso
H201 0.4762 0.1624 0.0164 0.0448 1.0000 Uiso
H211 0.5720 -0.0267 0.0526 0.0504 1.0000 Uiso
H221 0.2095 -0.0836 0.1888 0.0883 1.0000 Uiso
H222 0.2892 0.0031 0.1547 0.0883 1.0000 Uiso
H231 0.1395 0.1542 0.1873 0.0976 1.0000 Uiso
H232 0.0195 0.0543 0.1699 0.0976 1.0000 Uiso
H233 0.0991 0.1409 0.1358 0.0976 1.0000 Uiso
H251 0.2017 -0.4181 -0.0425 0.0574 1.0000 Uiso
H252 0.0750 -0.4659 -0.0184 0.0574 1.0000 Uiso
H253 0.0574 -0.3654 -0.0604 0.0574 1.0000 Uiso
H271 0.1049 0.1998 -0.0634 0.0644 1.0000 Uiso
H272 0.2112 0.3035 -0.0820 0.0644 1.0000 Uiso
H273 0.1603 0.1688 -0.1099 0.0644 1.0000 Uiso
H291 0.1753 0.3090 0.0876 0.0520 1.0000 Uiso
H292 0.2321 0.4613 0.0771 0.0520 1.0000 Uiso
H293 0.1195 0.3916 0.0444 0.0520 1.0000 Uiso
H301 0.6241 0.1975 0.0846 0.0559 1.0000 Uiso
H302 0.5172 0.1670 0.1191 0.0559 1.0000 Uiso
H321 0.8018 -0.1220 0.1645 0.0728 1.0000 Uiso
H322 0.8074 -0.0441 0.2109 0.0728 1.0000 Uiso
H323 0.6938 -0.1571 0.1981 0.0728 1.0000 Uiso
H331 0.4270 0.2183 0.4009 0.0359 1.0000 Uiso
H341 0.6103 0.0188 0.3788 0.0326 1.0000 Uiso
H351 0.3558 0.0551 0.3349 0.0331 1.0000 Uiso
H361 0.2908 -0.1519 0.3627 0.0318 1.0000 Uiso
H371 0.2557 0.0450 0.4038 0.0366 1.0000 Uiso
H381 0.7498 -0.1255 0.5059 0.0471 0.6043 Uiso
H382 0.6067 -0.1107 0.4802 0.0471 0.6043 Uiso
H391 0.6307 -0.2123 0.5169 0.0436 0.3957 Uiso
H392 0.7598 -0.1954 0.4907 0.0436 0.3957 Uiso
H393 0.6161 -0.1763 0.4657 0.0436 0.3957 Uiso
H1381 0.7284 0.0100 0.5311 0.0423 0.3957 Uiso
H1382 0.5847 0.0291 0.5062 0.0423 0.3957 Uiso
H1391 0.5973 -0.0441 0.5535 0.0497 0.6043 Uiso
H1392 0.7078 0.0731 0.5478 0.0497 0.6043 Uiso
H1393 0.5647 0.0879 0.5221 0.0497 0.6043 Uiso
H411 0.6158 0.3643 0.2948 0.0620 1.0000 Uiso
H412 0.7683 0.3780 0.3122 0.0620 1.0000 Uiso
H413 0.7259 0.2794 0.2711 0.0620 1.0000 Uiso
H431 0.5694 -0.2241 0.2632 0.0677 1.0000 Uiso
H432 0.4329 -0.3001 0.2475 0.0677 1.0000 Uiso
H433 0.4796 -0.1644 0.2219 0.0677 1.0000 Uiso
H451 0.6303 -0.3530 0.4159 0.0661 1.0000 Uiso
H452 0.5528 -0.4959 0.4034 0.0661 1.0000 Uiso
H453 0.6407 -0.4228 0.3688 0.0661 1.0000 Uiso
H461 0.3330 -0.1767 0.4612 0.0442 1.0000 Uiso
H462 0.1906 -0.1635 0.4349 0.0442 1.0000 Uiso
H481 0.1543 0.1077 0.5382 0.0524 1.0000 Uiso
H482 0.0546 -0.0060 0.5555 0.0524 1.0000 Uiso
H483 0.0010 0.1115 0.5211 0.0524 1.0000 Uiso

loop_
_atom_site_aniso_label
_atom_site_aniso_U_11
_atom_site_aniso_U_22
_atom_site_aniso_U_33
_atom_site_aniso_U_23
_atom_site_aniso_U_13
_atom_site_aniso_U_12
C1 0.036(2) 0.0214(17) 0.0320(18) 0.0014(15) -0.0008(15) -0.0005(14)
C2 0.0290(17) 0.0210(17) 0.0308(18) -0.0043(15) 0.0015(14) 0.0002(14)
C3 0.0283(18) 0.0313(19) 0.0253(17) -0.0002(15) 0.0060(14) -0.0067(15)
C4 0.0227(16) 0.0245(17) 0.0250(17) -0.0020(14) -0.0016(13) -0.0006(13)
C5 0.0290(18) 0.0298(18) 0.0258(18) 0.0000(14) 0.0038(14) -0.0042(15)
O1 0.0332(13) 0.0306(13) 0.0281(13) 0.0018(11) 0.005(1) 0.0022(11)
S1 0.0547(6) 0.0249(5) 0.0372(5) 0.0036(4) -0.0005(4) 0.0027(4)
S2 0.0391(5) 0.0433(6) 0.0412(5) -0.0042(5) -0.0041(4) 0.0057(5)
C6 0.046(2) 0.053(3) 0.047(2) -0.014(2) -0.0051(19) 0.009(2)
C7 0.053(3) 0.073(3) 0.069(3) -0.024(3) -0.005(2) 0.003(3)
O2 0.0350(14) 0.0272(14) 0.0412(15) -0.0049(11) 0.0050(11) -0.0011(11)
C8 0.042(2) 0.031(2) 0.052(2) 0.0038(19) 0.0134(19) 0.0079(19)
O3 0.0379(18) 0.058(2) 0.102(3) -0.028(2) 0.0090(18) 0.0034(16)
C9 0.057(3) 0.034(2) 0.058(3) -0.007(2) 0.020(2) 0.010(2)
O4 0.0250(12) 0.0310(13) 0.0284(12) 0.001(1) 0.005(1) -0.001(1)
C10 0.043(2) 0.0308(19) 0.0242(18) -0.0020(15) 0.0063(16) 0.0029(17)
O5 0.0345(15) 0.0509(17) 0.0309(14) -0.0002(12) -0.0048(11) 0.0018(13)
C11 0.048(2) 0.039(2) 0.035(2) 0.0041(18) 0.0098(17) 0.0010(19)
O6 0.0313(12) 0.0265(12) 0.0244(12) -0.003(1) 0.001(1) -0.004(1)
C12 0.0321(19) 0.0285(18) 0.0249(18) -0.0008(15) 0.0072(15) 0.0026(15)
O7 0.0370(14) 0.0294(13) 0.0352(14) 0.0024(11) 0.0033(11) -0.0003(11)
C13 0.042(2) 0.034(2) 0.041(2) -0.0121(18) 0.0055(17) -0.0100(18)
C14 0.0285(18) 0.0335(19) 0.0341(19) -0.0012(16) 0.0071(15) -0.0059(16)
O8 0.0260(12) 0.0457(16) 0.0324(14) -0.0020(12) 0.008(1) -0.0032(11)
C15 0.036(2) 0.052(2) 0.031(2) 0.0012(18) 0.0064(17) 0.0109(19)
O9 0.063(2) 0.094(3) 0.0362(16) -0.0039(18) -0.0039(15) -0.014(2)
C16 0.071(3) 0.070(3) 0.043(3) 0.007(2) 0.025(2) -0.007(3)
C17 0.053(3) 0.031(2) 0.059(3) -0.011(2) -0.015(2) 0.0036(19)
C18 0.039(2) 0.033(2) 0.040(2) -0.0074(18) -0.0018(17) 0.0025(17)
C19 0.0278(19) 0.044(2) 0.037(2) -0.0099(18) -0.0006(16) 0.0071(16)
C20 0.0330(19) 0.044(2) 0.035(2) -0.0093(17) 0.0097(16) 0.0003(17)
C21 0.033(2) 0.044(2) 0.049(2) -0.0146(19) 0.0004(18) 0.0032(18)
O10 0.0478(16) 0.0337(14) 0.0439(16) -0.0037(13) -0.0109(13) 0.0042(13)
S3 0.1020(11) 0.0368(6) 0.0710(9) 0.0174(6) -0.0281(8) -0.0143(7)
S4 0.0718(8) 0.0690(8) 0.0360(6) 0.0053(6) -0.0044(5) -0.0335(7)
C22 0.071(3) 0.114(5) 0.036(2) -0.003(3) -0.003(2) -0.053(4)
C23 0.082(4) 0.089(4) 0.073(4) -0.029(3) 0.026(3) -0.033(4)
O11 0.0407(16) 0.0350(15) 0.0531(18) -0.0162(13) -0.0038(13) 0.0002(12)
C24 0.047(2) 0.034(2) 0.035(2) 0.0004(17) -0.0040(18) -0.0004(19)
O12 0.0388(16) 0.0560(19) 0.0584(19) -0.0107(16) 0.0025(14) -0.0005(15)
C25 0.054(3) 0.042(2) 0.048(2) -0.005(2) -0.006(2) -0.004(2)
O13 0.0327(13) 0.0481(16) 0.0308(13) -0.0019(12) 0.003(1) -0.0004(12)
C26 0.042(2) 0.053(3) 0.029(2) -0.0103(18) 0.0018(17) -0.011(2)
O14 0.0441(17) 0.089(3) 0.0447(17) -0.0133(17) 0.0144(14) -0.0160(17)
C27 0.065(3) 0.058(3) 0.038(2) 0.008(2) 0.002(2) -0.001(3)
O15 0.0363(14) 0.0306(14) 0.0333(13) -0.0011(11) 0.0055(11) 0.0019(11)
C28 0.039(2) 0.031(2) 0.035(2) 0.0028(17) -0.0043(17) -0.0055(17)
O16 0.0581(19) 0.0480(18) 0.0520(18) 0.0145(15) 0.0091(15) -0.0084(15)
C29 0.056(3) 0.036(2) 0.038(2) -0.0035(18) -0.0042(19) 0.012(2)
C30 0.046(2) 0.052(3) 0.043(2) -0.008(2) -0.0053(19) -0.000(2)
O17 0.0375(15) 0.070(2) 0.0496(18) -0.0109(16) -0.0059(13) 0.0032(16)
C31 0.058(3) 0.050(3) 0.050(3) -0.006(2) -0.000(2) -0.004(2)
O18 0.154(4) 0.091(3) 0.051(2) 0.002(2) 0.010(3) 0.053(3)
C32 0.052(3) 0.065(3) 0.066(3) 0.006(3) -0.007(2) -0.002(2)
C33 0.0294(19) 0.0284(19) 0.0320(19) 0.0012(15) -0.0009(15) -0.0046(15)
C34 0.0287(17) 0.0263(18) 0.0265(17) 0.0041(14) 0.0022(13) 0.0023(15)
C35 0.0271(17) 0.0287(18) 0.0268(17) -0.0034(15) 0.0028(14) 0.0007(14)
C36 0.0228(17) 0.0253(18) 0.0313(18) 0.0015(14) -0.0027(14) 0.0019(14)
C37 0.0270(18) 0.034(2) 0.0307(18) 0.0003(16) -0.0001(14) -0.0006(16)
O19 0.0251(11) 0.0302(13) 0.0276(12) 0.0000(11) 0.0008(9) -0.001(1)
S5 0.0442(6) 0.0450(6) 0.0347(5) -0.0041(5) -0.0027(4) -0.0153(5)
S6 0.0289(5) 0.0808(8) 0.0415(5) 0.0209(6) -0.0038(4) -0.0082(5)
O20 0.0325(13) 0.0301(13) 0.0329(13) 0.0066(11) 0.002(1) 0.0007(11)
C40 0.035(2) 0.036(2) 0.0323(18) 0.0027(17) -0.0007(15) -0.0070(18)
O21 0.0364(16) 0.0592(19) 0.0637(19) 0.0200(16) 0.0140(14) 0.0128(15)
C41 0.047(3) 0.049(3) 0.058(3) 0.021(2) 0.009(2) -0.013(2)
O22 0.0349(14) 0.0392(15) 0.0291(13) -0.0065(11) 0.0064(11) -0.0015(11)
C42 0.052(3) 0.038(2) 0.029(2) -0.0054(17) 0.0114(18) -0.012(2)
O23 0.0438(18) 0.070(2) 0.0386(16) -0.0122(15) -0.0046(13) -0.0009(16)
C43 0.067(3) 0.061(3) 0.041(2) -0.014(2) 0.014(2) -0.010(3)
O24 0.0282(13) 0.0260(12) 0.0335(13) -0.0040(11) -0.000(1) 0.002(1)
C44 0.038(2) 0.029(2) 0.042(2) -0.0038(17) 0.0127(18) -0.0030(16)
O25 0.0448(16) 0.0376(15) 0.0523(17) -0.0144(13) 0.0032(14) -0.0103(13)
C45 0.062(3) 0.039(2) 0.065(3) -0.006(2) 0.004(2) 0.020(2)
C46 0.034(2) 0.042(2) 0.035(2) -0.0090(17) 0.0114(16) -0.0053(17)
O26 0.0383(15) 0.0468(16) 0.0351(15) -0.0107(12) 0.0116(12) -0.0086(12)
C47 0.036(2) 0.0287(19) 0.0299(19) 0.0074(16) 0.0054(16) 0.0054(16)
O27 0.0380(16) 0.0541(19) 0.067(2) -0.0171(17) 0.0131(14) -0.0128(15)
C48 0.047(2) 0.042(2) 0.042(2) -0.0004(19) 0.0136(18) 0.004(2)

loop_
_geom_bond_atom_site_label_1
_geom_bond_site_symmetry_1
_geom_bond_atom_site_label_2
_geom_bond_site_symmetry_2
_geom_bond_distance
_geom_bond_publ_flag
C1 . C2 . 1.526(5) yes
C1 . O1 . 1.418(4) yes
C1 . S1 . 1.813(4) yes
C1 . H11 . 1.000 no
C2 . C3 . 1.530(5) yes
C2 . O2 . 1.442(4) yes
C2 . H21 . 1.000 no
C3 . C4 . 1.518(5) yes
C3 . O4 . 1.440(4) yes
C3 . H31 . 1.000 no
C4 . C5 . 1.515(5) yes
C4 . O6 . 1.440(4) yes
C4 . H41 . 1.000 no
C5 . O1 . 1.431(4) yes
C5 . C14 . 1.512(5) yes
C5 . H51 . 1.000 no
S1 . S2 . 2.0346(14) yes
S2 . C6 . 1.817(4) yes
C6 . C7 . 1.526(7) yes
C6 . H61 . 1.000 no
C6 . H62 . 1.000 no
C7 . H71 . 1.000 no
C7 . H72 . 1.000 no
C7 . H73 . 1.000 no
O2 . C8 . 1.358(5) yes
C8 . O3 . 1.210(5) yes
C8 . C9 . 1.491(6) yes
C9 . H91 . 1.000 no
C9 . H92 . 1.000 no
C9 . H93 . 1.000 no
O4 . C10 . 1.361(4) yes
C10 . O5 . 1.207(4) yes
C10 . C11 . 1.485(5) yes
C11 . H111 . 1.000 no
C11 . H112 . 1.000 no
C11 . H113 . 1.000 no
O6 . C12 . 1.354(4) yes
C12 . O7 . 1.198(4) yes
C12 . C13 . 1.501(5) yes
C13 . H131 . 1.000 no
C13 . H132 . 1.000 no
C13 . H133 . 1.000 no
C14 . O8 . 1.444(4) yes
C14 . H141 . 1.000 no
C14 . H142 . 1.000 no
O8 . C15 . 1.344(5) yes
C15 . O9 . 1.192(5) yes
C15 . C16 . 1.499(6) yes
C16 . H161 . 1.000 no
C16 . H162 . 1.000 no
C16 . H163 . 1.000 no
C17 . C18 . 1.523(6) yes
C17 . O10 . 1.426(5) yes
C17 . S3 . 1.816(5) yes
C17 . H171 . 1.000 no
C18 . C19 . 1.515(6) yes
C18 . O11 . 1.457(5) yes
C18 . H181 . 1.000 no
C19 . C20 . 1.513(5) yes
C19 . O13 . 1.440(5) yes
C19 . H191 . 1.000 no
C20 . C21 . 1.517(6) yes
C20 . O15 . 1.437(4) yes
C20 . H201 . 1.000 no
C21 . O10 . 1.425(5) yes
C21 . C30 . 1.519(6) yes
C21 . H211 . 1.000 no
S3 . S4 . 2.029(2) yes
S4 . C22 . 1.826(5) yes
C22 . C23 . 1.55(1) yes
C22 . H221 . 1.000 no
C22 . H222 . 1.000 no
C23 . H231 . 1.000 no
C23 . H232 . 1.000 no
C23 . H233 . 1.000 no
O11 . C24 . 1.352(5) yes
C24 . O12 . 1.198(5) yes
C24 . C25 . 1.494(6) yes
C25 . H251 . 1.000 no
C25 . H252 . 1.000 no
C25 . H253 . 1.000 no
O13 . C26 . 1.351(5) yes
C26 . O14 . 1.199(5) yes
C26 . C27 . 1.480(6) yes
C27 . H271 . 1.000 no
C27 . H272 . 1.000 no
C27 . H273 . 1.000 no
O15 . C28 . 1.350(5) yes
C28 . O16 . 1.208(5) yes
C28 . C29 . 1.495(6) yes
C29 . H291 . 1.000 no
C29 . H292 . 1.000 no
C29 . H293 . 1.000 no
C30 . O17 . 1.444(5) yes
C30 . H301 . 1.000 no
C30 . H302 . 1.000 no
O17 . C31 . 1.320(6) yes
C31 . O18 . 1.200(6) yes
C31 . C32 . 1.490(7) yes
C32 . H321 . 1.000 no
C32 . H322 . 1.000 no
C32 . H323 . 1.000 no
C33 . C34 . 1.522(5) yes
C33 . O19 . 1.419(4) yes
C33 . S5 . 1.810(4) yes
C33 . H331 . 1.000 no
C34 . C35 . 1.521(5) yes
C34 . O20 . 1.448(4) yes
C34 . H341 . 1.000 no
C35 . C36 . 1.521(5) yes
C35 . O22 . 1.447(4) yes
C35 . H351 . 1.000 no
C36 . C37 . 1.519(5) yes
C36 . O24 . 1.453(4) yes
C36 . H361 . 1.000 no
C37 . O19 . 1.435(4) yes
C37 . C46 . 1.502(5) yes
C37 . H371 . 1.000 no
S5 . S6 . 2.0346(17) yes
S6 . C38 . 1.873(6) yes
S6 . C138 . 1.849(7) yes
C38 . C39 . 1.526(7) yes
C38 . C138 . 0.568(9) yes
C38 . C139 . 0.998(9) yes
C38 . H381 . 1.000 no
C38 . H382 . 1.000 no
C39 . C138 . 1.070(9) yes
C39 . H1381 . 0.994 no
C39 . H1382 . 0.944 no
C39 . H1391 . 1.000 no
C39 . H1392 . 1.000 no
C39 . H1393 . 1.000 no
C138 . C139 . 1.517(8) yes
C138 . H1381 . 1.00 no
C138 . H1382 . 1.00 no
C139 . H381 . 0.952 no
C139 . H382 . 0.890 no
C139 . H391 . 1.000 no
C139 . H392 . 1.000 no
C139 . H393 . 1.00 no
O20 . C40 . 1.368(5) yes
C40 . O21 . 1.195(5) yes
C40 . C41 . 1.489(6) yes
C41 . H411 . 1.000 no
C41 . H412 . 1.000 no
C41 . H413 . 1.000 no
O22 . C42 . 1.356(5) yes
C42 . O23 . 1.203(5) yes
C42 . C43 . 1.493(6) yes
C43 . H431 . 1.000 no
C43 . H432 . 1.000 no
C43 . H433 . 1.000 no
O24 . C44 . 1.353(4) yes
C44 . O25 . 1.203(5) yes
C44 . C45 . 1.482(6) yes
C45 . H451 . 1.000 no
C45 . H452 . 1.000 no
C45 . H453 . 1.000 no
C46 . O26 . 1.446(5) yes
C46 . H461 . 1.000 no
C46 . H462 . 1.000 no
O26 . C47 . 1.344(4) yes
C47 . O27 . 1.194(5) yes
C47 . C48 . 1.498(6) yes
C48 . H481 . 1.000 no
C48 . H482 . 1.000 no
C48 . H483 . 1.000 no
H381 . H392 . 0.839 no
H382 . H393 . 0.791 no
H1382 . H1393 . 0.796 no
